data_7204615
loop_
_publ_author_name
'Christopher D. Johnson'
'Janet M. S. Skakle'
'Magnus G. Johnston'
'J\"org Feldmann'
'Donald E. Macphee'

_publ_section_title
;
 Hydrothermal synthesis, crystal structure and aqueous stability of two
 cadmium arsenate phases, CdNH4(HAsO4)OH and Cd5H2(AsO4)4&#x00B7;4H2O
;
_journal_issue 6
_journal_name_full 'J. Mater. Chem.'
_journal_page_first 1429
_journal_page_last 1432
_journal_paper_doi 10.1039/b302154h
_journal_volume 13
_journal_year 2003
_chemical_formula_moiety 'H10 As4 Cd5 O20'
_chemical_formula_sum 'As4 Cd5 H10 O20'
_chemical_formula_weight 1191.76
_chemical_name_systematic
; 
? 
;
_space_group_IT_number 15
_symmetry_cell_setting monoclinic
_symmetry_space_group_name_Hall '-C 2yc'
_symmetry_space_group_name_H-M 'C 1 2/c 1'
_atom_sites_solution_hydrogens none
_atom_sites_solution_primary heavy
_atom_sites_solution_secondary difmap
_audit_creation_method SHELXL-97
_cell_angle_alpha 90.00
_cell_angle_beta 96.369(3)
_cell_angle_gamma 90.00
_cell_formula_units_Z 4
_cell_length_a 18.382(2)
_cell_length_b 9.7192(13)
_cell_length_c 9.9791(13)
_cell_measurement_reflns_used 5723
_cell_measurement_temperature 120(2)
_cell_measurement_theta_max 29.44
_cell_measurement_theta_min 2.31
_cell_volume 1771.8(4)
_computing_cell_refinement 'SAINT (Bruker, 2001)'
_computing_data_collection 'SMART (Bruker, 2001)'
_computing_data_reduction 'SAINT (Bruker, 2001)'
_computing_molecular_graphics
;
Ortex in OSCAIL (McArdle, 1994, 2000)
ATOMS (Dowty, 1999)
ORTEP-III for Windows (Farrugia, 1999)
;
_computing_publication_material 'SHELXL-97 (Sheldrick, 1997)'
_computing_structure_refinement 'SHELXL-97 (Sheldrick, 1997)'
_computing_structure_solution 'SHELXS-86 (Sheldrick, 1990)'
_diffrn_ambient_temperature 120(2)
_diffrn_detector_area_resol_mean 8.192
_diffrn_measured_fraction_theta_full 0.402
_diffrn_measured_fraction_theta_max 0.402
_diffrn_measurement_device_type 'Bruker SMART 1K CCD diffractometer'
_diffrn_measurement_method '\w rotation with narrow frames'
_diffrn_radiation_monochromator 'silicon 111'
_diffrn_radiation_source 'Daresbury SRS station 9.8'
_diffrn_radiation_type synchrotron
_diffrn_radiation_wavelength 0.6928
_diffrn_reflns_av_R_equivalents 0.0326
_diffrn_reflns_av_sigmaI/netI 0.0396
_diffrn_reflns_limit_h_max 22
_diffrn_reflns_limit_h_min -25
_diffrn_reflns_limit_k_max 13
_diffrn_reflns_limit_k_min -13
_diffrn_reflns_limit_l_max 12
_diffrn_reflns_limit_l_min -14
_diffrn_reflns_number 5553
_diffrn_reflns_theta_full 29.44
_diffrn_reflns_theta_max 29.44
_diffrn_reflns_theta_min 2.17
_diffrn_standards_decay_% 15
_diffrn_standards_number 0
_exptl_absorpt_coefficient_mu 13.418
_exptl_absorpt_correction_type multi-scan
_exptl_absorpt_process_details '(SADABS; Bruker, 2000)'
_exptl_crystal_colour colourless
_exptl_crystal_density_diffrn 4.467
_exptl_crystal_density_method 'not measured'
_exptl_crystal_description plate
_exptl_crystal_F_000 2168
_exptl_crystal_size_max 0.10
_exptl_crystal_size_mid 0.06
_exptl_crystal_size_min 0.01
_refine_diff_density_max 3.302
_refine_diff_density_min -1.899
_refine_diff_density_rms 0.664
_refine_ls_extinction_method none
_refine_ls_goodness_of_fit_ref 1.212
_refine_ls_hydrogen_treatment none
_refine_ls_matrix_type full
_refine_ls_number_parameters 132
_refine_ls_number_reflns 2246
_refine_ls_number_restraints 0
_refine_ls_restrained_S_all 1.212
_refine_ls_R_factor_all 0.0401
_refine_ls_R_factor_gt 0.0398
_refine_ls_shift/su_max 0.001
_refine_ls_shift/su_mean 0.000
_refine_ls_structure_factor_coef Fsqd
_refine_ls_weighting_details
;
w=1/[\s^2^(Fo^2^)+(0.0582P)^2^+9.4738P] where P=(Fo^2^+2Fc^2^)/3
;
_refine_ls_weighting_scheme calc
_refine_ls_wR_factor_gt 0.0984
_refine_ls_wR_factor_ref 0.0988
_reflns_number_gt 2206
_reflns_number_total 2246
_reflns_threshold_expression >2\s(I)
_cod_data_source_file b302154h.txt
_cod_data_source_block revision
_cod_original_cell_volume 1771.9(4)
_cod_original_sg_symbol_H-M C2/c
_cod_original_formula_sum 'H10 As4 Cd5 O20'
_cod_database_code 7204615

loop_
_symmetry_equiv_pos_as_xyz
'x, y, z'
'-x, y, -z+1/2'
'x+1/2, y+1/2, z'
'-x+1/2, y+1/2, -z+1/2'
'-x, -y, -z'
'x, -y, z-1/2'
'-x+1/2, -y+1/2, -z'
'x+1/2, -y+1/2, z-1/2'

loop_
_atom_site_label
_atom_site_type_symbol
_atom_site_fract_x
_atom_site_fract_y
_atom_site_fract_z
_atom_site_U_iso_or_equiv
_atom_site_adp_type
_atom_site_occupancy
_atom_site_calc_flag
_atom_site_refinement_flags
_atom_site_disorder_assembly
_atom_site_disorder_group
Cd1 Cd 0.0000 0.10421(5) -0.2500 0.00620(13) Uani 1 d S . .
Cd2 Cd 0.321527(18) 0.08535(3) -0.31358(3) 0.00682(12) Uani 1 d . . .
Cd3 Cd 0.177759(18) -0.02813(3) -0.13440(3) 0.00632(12) Uani 1 d . . .
As1 As 0.08373(3) -0.17680(5) -0.41298(5) 0.00546(14) Uani 1 d . . .
As2 As 0.16141(3) 0.25870(4) -0.37582(5) 0.00466(13) Uani 1 d . . .
O1 O 0.1583(2) -0.2751(4) -0.3736(4) 0.0111(7) Uani 1 d . . .
O2 O 0.0101(2) -0.2870(4) -0.4248(4) 0.0148(8) Uani 1 d . . .
O3 O 0.0790(2) -0.0645(4) -0.2892(4) 0.0101(7) Uani 1 d . . .
O4 O 0.0848(2) -0.1021(4) -0.5633(4) 0.0100(7) Uani 1 d . . .
O5 O 0.1658(2) 0.2337(3) -0.5426(3) 0.0068(6) Uani 1 d . . .
O6 O 0.07228(19) 0.2635(3) -0.3486(4) 0.0075(6) Uani 1 d . . .
O7 O 0.20288(19) 0.4084(3) -0.3317(4) 0.0086(7) Uani 1 d . . .
O8 O 0.20526(19) 0.1286(4) -0.2889(4) 0.0098(7) Uani 1 d . . .
O9 O 0.4240(3) -0.0165(5) -0.3600(6) 0.0247(10) Uani 1 d . . .
O10 O 0.2581(2) 0.0885(3) 0.0322(4) 0.0094(7) Uani 1 d . . .

loop_
_atom_site_aniso_label
_atom_site_aniso_U_11
_atom_site_aniso_U_22
_atom_site_aniso_U_33
_atom_site_aniso_U_23
_atom_site_aniso_U_13
_atom_site_aniso_U_12
Cd1 0.0047(2) 0.0071(2) 0.0066(2) 0.000 -0.00018(18) 0.000
Cd2 0.00553(19) 0.00756(18) 0.0076(2) 0.00098(10) 0.00174(14) 0.00049(10)
Cd3 0.00484(19) 0.00694(18) 0.0072(2) 0.00118(10) 0.00081(14) 0.00027(10)
As1 0.0048(2) 0.0066(2) 0.0049(2) 0.00039(14) 0.00004(18) -0.00038(14)
As2 0.0037(2) 0.0054(2) 0.0049(2) -0.00005(14) 0.00026(18) -0.00007(14)
O1 0.0097(17) 0.0140(16) 0.0099(15) 0.0035(13) 0.0034(14) 0.0048(12)
O2 0.0111(18) 0.0203(18) 0.0117(16) 0.0061(15) -0.0043(14) -0.0087(14)
O3 0.0118(16) 0.0093(14) 0.0083(15) -0.0040(12) -0.0020(14) 0.0035(12)
O4 0.0073(16) 0.0158(16) 0.0069(16) 0.0060(12) 0.0008(13) -0.0017(12)
O5 0.0070(15) 0.0083(15) 0.0052(14) -0.0015(11) 0.0017(12) 0.0015(11)
O6 0.0024(15) 0.0126(15) 0.0079(15) 0.0004(12) 0.0015(13) -0.0004(11)
O7 0.0071(15) 0.0072(14) 0.0117(16) -0.0040(12) 0.0023(14) -0.0038(11)
O8 0.0067(15) 0.0112(15) 0.0118(16) 0.0044(13) 0.0022(14) 0.0017(12)
O9 0.019(2) 0.021(2) 0.036(3) 0.0043(18) 0.009(2) 0.0019(16)
O10 0.0091(16) 0.0113(15) 0.0078(16) -0.0005(12) 0.0011(14) -0.0008(11)

loop_
_atom_type_symbol
_atom_type_description
_atom_type_scat_dispersion_real
_atom_type_scat_dispersion_imag
_atom_type_scat_source
O O 0.0106 0.0060 'International Tables Vol C Tables 4.2.6.8 and 6.1.1.4'
H H 0.0000 0.0000 'International Tables Vol C Tables 4.2.6.8 and 6.1.1.4'
As As 0.0499 2.0058 'International Tables Vol C Tables 4.2.6.8 and 6.1.1.4'
Cd Cd -0.8075 1.2024 'International Tables Vol C Tables 4.2.6.8 and 6.1.1.4'

loop_
_geom_angle_atom_site_label_1
_geom_angle_atom_site_label_2
_geom_angle_atom_site_label_3
_geom_angle
_geom_angle_site_symmetry_1
_geom_angle_site_symmetry_3
_geom_angle_publ_flag
O3 Cd1 O3 86.6(2) 2_554 . ?
O3 Cd1 O4 75.00(12) 2_554 5_554 ?
O3 Cd1 O4 104.21(13) . 5_554 ?
O3 Cd1 O4 104.21(13) 2_554 6_556 ?
O3 Cd1 O4 75.00(12) . 6_556 ?
O4 Cd1 O4 178.96(18) 5_554 6_556 ?
O3 Cd1 O6 165.11(12) 2_554 . ?
O3 Cd1 O6 90.08(13) . . ?
O4 Cd1 O6 91.79(12) 5_554 . ?
O4 Cd1 O6 88.90(13) 6_556 . ?
O3 Cd1 O6 90.08(13) 2_554 2_554 ?
O3 Cd1 O6 165.11(12) . 2_554 ?
O4 Cd1 O6 88.90(13) 5_554 2_554 ?
O4 Cd1 O6 91.79(12) 6_556 2_554 ?
O6 Cd1 O6 96.61(17) . 2_554 ?
O8 Cd2 O9 163.16(16) . . ?
O8 Cd2 O5 95.15(13) . 7_554 ?
O9 Cd2 O5 93.64(16) . 7_554 ?
O8 Cd2 O1 82.45(14) . 4_554 ?
O9 Cd2 O1 111.56(17) . 4_554 ?
O5 Cd2 O1 92.15(12) 7_554 4_554 ?
O8 Cd2 O7 79.41(12) . 4_544 ?
O9 Cd2 O7 91.57(15) . 4_544 ?
O5 Cd2 O7 174.56(12) 7_554 4_544 ?
O1 Cd2 O7 87.39(13) 4_554 4_544 ?
O8 Cd2 O10 78.81(13) . 6 ?
O9 Cd2 O10 85.34(15) . 6 ?
O5 Cd2 O10 101.92(11) 7_554 6 ?
O1 Cd2 O10 157.42(13) 4_554 6 ?
O7 Cd2 O10 76.92(12) 4_544 6 ?
O5 Cd3 O8 157.95(13) 6_556 . ?
O5 Cd3 O3 91.87(13) 6_556 . ?
O8 Cd3 O3 82.16(13) . . ?
O5 Cd3 O4 104.88(14) 6_556 6_556 ?
O8 Cd3 O4 93.98(13) . 6_556 ?
O3 Cd3 O4 74.40(13) . 6_556 ?
O5 Cd3 O7 87.71(13) 6_556 4_544 ?
O8 Cd3 O7 78.18(12) . 4_544 ?
O3 Cd3 O7 123.42(13) . 4_544 ?
O4 Cd3 O7 158.45(12) 6_556 4_544 ?
O5 Cd3 O10 102.84(12) 6_556 . ?
O8 Cd3 O10 89.26(13) . . ?
O3 Cd3 O10 158.79(12) . . ?
O4 Cd3 O10 86.97(12) 6_556 . ?
O7 Cd3 O10 73.02(13) 4_544 . ?
O3 As1 O4 112.94(18) . . ?
O3 As1 O1 107.98(17) . . ?
O4 As1 O1 111.49(19) . . ?
O3 As1 O2 110.8(2) . . ?
O4 As1 O2 107.28(17) . . ?
O1 As1 O2 106.12(19) . . ?
O7 As2 O8 109.74(17) . . ?
O7 As2 O6 110.71(17) . . ?
O8 As2 O6 110.76(17) . . ?
O7 As2 O5 108.22(18) . . ?
O8 As2 O5 109.00(17) . . ?
O6 As2 O5 108.34(17) . . ?
As1 O1 Cd2 125.2(2) . 4_544 ?
As1 O3 Cd1 134.15(18) . . ?
As1 O3 Cd3 120.27(19) . . ?
Cd1 O3 Cd3 104.48(14) . . ?
As1 O4 Cd1 130.7(2) . 5_554 ?
As1 O4 Cd3 126.85(19) . 6 ?
Cd1 O4 Cd3 102.47(14) 5_554 6 ?
As2 O5 Cd3 123.59(18) . 6 ?
As2 O5 Cd2 121.54(17) . 7_554 ?
Cd3 O5 Cd2 114.17(15) 6 7_554 ?
As2 O6 Cd1 131.14(18) . . ?
As2 O7 Cd2 133.7(2) . 4_554 ?
As2 O7 Cd3 126.62(19) . 4_554 ?
Cd2 O7 Cd3 98.29(12) 4_554 4_554 ?
As2 O8 Cd2 119.77(19) . . ?
As2 O8 Cd3 136.4(2) . . ?
Cd2 O8 Cd3 103.80(13) . . ?
Cd3 O10 Cd2 108.67(13) . 6_556 ?

loop_
_geom_bond_atom_site_label_1
_geom_bond_atom_site_label_2
_geom_bond_distance
_geom_bond_site_symmetry_2
_geom_bond_publ_flag
Cd1 O3 2.253(4) 2_554 ?
Cd1 O3 2.253(4) . ?
Cd1 O4 2.293(3) 5_554 ?
Cd1 O4 2.293(3) 6_556 ?
Cd1 O6 2.328(4) . ?
Cd1 O6 2.328(4) 2_554 ?
Cd2 O8 2.219(4) . ?
Cd2 O9 2.222(5) . ?
Cd2 O5 2.299(3) 7_554 ?
Cd2 O1 2.305(3) 4_554 ?
Cd2 O7 2.325(4) 4_544 ?
Cd2 O10 2.487(3) 6 ?
Cd3 O5 2.219(3) 6_556 ?
Cd3 O8 2.265(4) . ?
Cd3 O3 2.277(3) . ?
Cd3 O4 2.301(4) 6_556 ?
Cd3 O7 2.340(4) 4_544 ?
Cd3 O10 2.384(3) . ?
As1 O3 1.658(4) . ?
As1 O4 1.669(4) . ?
As1 O1 1.682(4) . ?
As1 O2 1.720(4) . ?
As2 O7 1.679(3) . ?
As2 O8 1.686(3) . ?
As2 O6 1.691(4) . ?
As2 O5 1.692(3) . ?
O1 Cd2 2.305(4) 4_544 ?
O4 Cd1 2.293(3) 5_554 ?
O4 Cd3 2.301(4) 6 ?
O5 Cd3 2.219(3) 6 ?
O5 Cd2 2.299(3) 7_554 ?
O7 Cd2 2.325(4) 4_554 ?
O7 Cd3 2.340(4) 4_554 ?
O10 Cd2 2.487(3) 6_556 ?
